data_8103983
loop_
_publ_author_name
'Thiele, G.'
'Serr, B.R.'

_publ_section_title
;
 Crastal Structure of dimethylammonium tribromostannate(II), (C H3)2 N H2
 Sn Br3
;
_journal_name_full
;
Zeitschrift fuer Kristallographie - New Crystal Structures
;
_journal_page_first 47
_journal_page_last 47
_journal_volume 211
_journal_year 1996
_chemical_formula_sum 'C2 H8 Br3 N Sn'
_chemical_name_systematic '(C H3)2 N H2 Sn Br3'
_space_group_IT_number 61
_symmetry_space_group_name_Hall '-P 2ac 2ab'
_symmetry_space_group_name_H-M 'P b c a'
_cell_angle_alpha 90
_cell_angle_beta 90
_cell_angle_gamma 90
_cell_formula_units_Z 8
_cell_length_a 12.309
_cell_length_b 12.169
_cell_length_c 12.309
_cell_volume 1843.743
_citation_journal_id_ASTM ZKNSFT
_cod_data_source_file Thiele_ZKNSFT_1996_1865.cif
_cod_data_source_block C2H8Br3N1Sn1
_cod_original_formula_sum 'C2 H8 Br3 N1 Sn1'
_cod_database_code 8103983

loop_
_symmetry_equiv_pos_as_xyz
x,y,z
-x+1/2,-y,z+1/2
x+1/2,-y+1/2,-z
-x,y+1/2,-z+1/2
-x,-y,-z
x-1/2,y,-z-1/2
-x-1/2,y-1/2,z
x,-y-1/2,z-1/2

loop_
_atom_site_label
_atom_site_type_symbol
_atom_site_fract_x
_atom_site_fract_y
_atom_site_fract_z
_atom_site_occupancy
_atom_site_U_iso_or_equiv
H4 H+1 -0.1107 -0.0169 0.1879 1 0.0
H8 H+1 0.1269 -0.0367 0.2104 1 0.0
C1 C-2 -0.0727 0.0413 0.2244 1 0.0
H3 H+1 -0.1241 0.0874 0.2615 1 0.0
H1 H+1 -0.0378 -0.0418 0.3509 1 0.0
N1 N-3 0.0013 -0.0045 0.3013 1 0.0
Br3 Br-1 -0.01447 0.26719 -0.01878 1 0.0
H6 H+1 0.0509 -0.1382 0.2298 1 0.0
H2 H+1 0.0337 0.0516 0.3364 1 0.0
Br1 Br-1 0.18292 0.23433 0.22098 1 0.0
H5 H+1 -0.0333 0.0842 0.1722 1 0.0
Sn1 Sn+2 0.20313 0.24679 0.0037 1 0.0
Br2 Br-1 0.22225 0.46423 0.0103 1 0.0
H7 H+1 0.1284 -0.0976 0.3226 1 0.0
C2 C-2 0.0834 -0.0748 0.263 1 0.0
